data_2240312
loop_
_publ_author_name
'Ahamed, F. M. Mashood'
'Padusha, M. Syed Ali'
'Gunasekaran, B.'

_publ_section_title
;
 Crystal structure of
 3-(morpholin-4-yl)-1-phenyl-3-(pyridin-2-yl)propan-1-one
;
_journal_coeditor_code HB7328
_journal_issue 1
_journal_name_full 'Acta Crystallographica Section E'
_journal_page_first o24
_journal_page_last o25
_journal_paper_doi 10.1107/S2056989014026292
_journal_volume 71
_journal_year 2015
_chemical_formula_iupac 'C18 H20 N2 O2'
_chemical_formula_moiety 'C18 H20 N2 O2'
_chemical_formula_sum 'C18 H20 N2 O2'
_chemical_formula_weight 296.36
_chemical_name_systematic
;
3-(Morpholin-4-yl)-1-phenyl-3-(pyridin-2-yl)propan-1-one
;
_space_group_IT_number 61
_symmetry_cell_setting orthorhombic
_symmetry_space_group_name_Hall '-P 2ac 2ab'
_symmetry_space_group_name_H-M 'P b c a'
_atom_sites_solution_hydrogens geom
_atom_sites_solution_primary direct
_atom_sites_solution_secondary difmap
_audit_creation_method SHELXL97
_cell_angle_alpha 90.00
_cell_angle_beta 90.00
_cell_angle_gamma 90.00
_cell_formula_units_Z 8
_cell_length_a 12.4554(6)
_cell_length_b 8.2204(4)
_cell_length_c 30.6681(17)
_cell_measurement_reflns_used 3812
_cell_measurement_temperature 295(2)
_cell_measurement_theta_max 28.36
_cell_measurement_theta_min 1.33
_cell_volume 3140.1(3)
_computing_cell_refinement
;
SAINT (Bruker, 2008)
;
_computing_data_collection
;
APEX2 (Bruker, 2008)
;
_computing_data_reduction
;
SAINT (Bruker, 2008)
;
_computing_molecular_graphics
;
PLATON (Spek, 2009)
;
_computing_publication_material
;
SHELXL97 (Sheldrick, 2008)
;
_computing_structure_refinement
;
SHELXL97 (Sheldrick, 2008)
;
_computing_structure_solution
;
SHELXS97 (Sheldrick, 2008)
;
_diffrn_ambient_temperature 295(2)
_diffrn_detector_area_resol_mean 0
_diffrn_measured_fraction_theta_full 0.970
_diffrn_measured_fraction_theta_max 0.970
_diffrn_measurement_device_type 'Bruker APEXII CCD'
_diffrn_measurement_method '\w and \f'
_diffrn_radiation_monochromator graphite
_diffrn_radiation_source 'fine-focus sealed tube'
_diffrn_radiation_type MoK\a
_diffrn_radiation_wavelength 0.71073
_diffrn_reflns_av_R_equivalents 0.0281
_diffrn_reflns_av_sigmaI/netI 0.0266
_diffrn_reflns_limit_h_max 15
_diffrn_reflns_limit_h_min -15
_diffrn_reflns_limit_k_max 10
_diffrn_reflns_limit_k_min -10
_diffrn_reflns_limit_l_max 40
_diffrn_reflns_limit_l_min -35
_diffrn_reflns_number 16093
_diffrn_reflns_theta_full 28.36
_diffrn_reflns_theta_max 28.36
_diffrn_reflns_theta_min 1.33
_diffrn_standards_interval_count 0
_diffrn_standards_interval_time 0
_exptl_absorpt_coefficient_mu 0.082
_exptl_absorpt_correction_T_max 0.9750
_exptl_absorpt_correction_T_min 0.9540
_exptl_absorpt_correction_type multi-scan
_exptl_absorpt_process_details
;
(SADABS; Sheldrick, 1996)
;
_exptl_crystal_colour colourless
_exptl_crystal_density_diffrn 1.254
_exptl_crystal_density_method 'not measured'
_exptl_crystal_description block
_exptl_crystal_F_000 1264
_exptl_crystal_size_max 0.20
_exptl_crystal_size_mid 0.15
_exptl_crystal_size_min 0.10
_refine_diff_density_max 0.137
_refine_diff_density_min -0.162
_refine_ls_extinction_method none
_refine_ls_goodness_of_fit_ref 1.028
_refine_ls_hydrogen_treatment constr
_refine_ls_matrix_type full
_refine_ls_number_parameters 199
_refine_ls_number_reflns 3812
_refine_ls_number_restraints 0
_refine_ls_restrained_S_all 1.028
_refine_ls_R_factor_all 0.0718
_refine_ls_R_factor_gt 0.0429
_refine_ls_shift/su_max 0.000
_refine_ls_shift/su_mean 0.000
_refine_ls_structure_factor_coef Fsqd
_refine_ls_weighting_details 'calc w=1/[\s^2^(Fo^2^)+(0.0416P)^2^+0.6298P] where P=(Fo^2^+2Fc^2^)/3'
_refine_ls_weighting_scheme calc
_refine_ls_wR_factor_gt 0.0963
_refine_ls_wR_factor_ref 0.1109
_reflns_number_gt 2547
_reflns_number_total 3812
_reflns_threshold_expression I>2\s(I)
_cod_data_source_file hb7328sup1.cif
_cod_data_source_block I
_cod_original_sg_symbol_Hall '-P 2ac 2ab '
_cod_database_code 2240312
_cod_database_fobs_code 2240312

loop_
_symmetry_equiv_pos_as_xyz
'x, y, z'
'-x+1/2, -y, z+1/2'
'x+1/2, -y+1/2, -z'
'-x, y+1/2, -z+1/2'
'-x, -y, -z'
'x-1/2, y, -z-1/2'
'-x-1/2, y-1/2, z'
'x, -y-1/2, z-1/2'

loop_
_atom_site_type_symbol
_atom_site_label
_atom_site_fract_x
_atom_site_fract_y
_atom_site_fract_z
_atom_site_U_iso_or_equiv
_atom_site_adp_type
_atom_site_calc_flag
_atom_site_refinement_flags
_atom_site_occupancy
_atom_site_symmetry_multiplicity
C C1 0.42802(13) -0.1732(2) 0.02138(5) 0.0604(4) Uani d . 1 1
H H1 0.5020 -0.1642 0.0182 0.073 Uiso calc R 1 1
C C2 0.36782(16) -0.2413(2) -0.01152(6) 0.0746(5) Uani d . 1 1
H H2 0.4013 -0.2768 -0.0369 0.089 Uiso calc R 1 1
C C3 0.25900(16) -0.2571(2) -0.00707(5) 0.0680(5) Uani d . 1 1
H H3 0.2186 -0.3050 -0.0291 0.082 Uiso calc R 1 1
C C4 0.21022(13) -0.2020(2) 0.02998(6) 0.0653(5) Uani d . 1 1
H H4 0.1362 -0.2121 0.0330 0.078 Uiso calc R 1 1
C C5 0.26935(12) -0.13170(19) 0.06292(5) 0.0529(4) Uani d . 1 1
H H5 0.2350 -0.0932 0.0878 0.063 Uiso calc R 1 1
C C6 0.37980(11) -0.11808(15) 0.05909(4) 0.0412(3) Uani d . 1 1
C C7 0.44770(10) -0.04735(16) 0.09421(4) 0.0417(3) Uani d . 1 1
C C8 0.39381(10) 0.03707(17) 0.13181(4) 0.0429(3) Uani d . 1 1
H H8A 0.3510 -0.0418 0.1477 0.051 Uiso calc R 1 1
H H8B 0.3453 0.1190 0.1204 0.051 Uiso calc R 1 1
C C9 0.47105(9) 0.11758(15) 0.16326(4) 0.0364(3) Uani d . 1 1
H H9 0.5269 0.0372 0.1697 0.044 Uiso calc R 1 1
C C10 0.52724(10) 0.26260(15) 0.14299(4) 0.0368(3) Uani d . 1 1
C C11 0.51464(16) 0.4990(2) 0.10454(6) 0.0666(5) Uani d . 1 1
H H11 0.4726 0.5746 0.0898 0.080 Uiso calc R 1 1
C C12 0.62216(16) 0.5287(2) 0.10752(6) 0.0678(5) Uani d . 1 1
H H12 0.6520 0.6215 0.0951 0.081 Uiso calc R 1 1
C C13 0.68473(13) 0.4190(2) 0.12904(5) 0.0610(5) Uani d . 1 1
H H13 0.7585 0.4344 0.1313 0.073 Uiso calc R 1 1
C C14 0.63651(11) 0.28526(18) 0.14735(5) 0.0452(3) Uani d . 1 1
H H14 0.6775 0.2099 0.1627 0.054 Uiso calc R 1 1
C C15 0.33073(11) 0.2736(2) 0.20287(5) 0.0532(4) Uani d . 1 1
H H15A 0.2787 0.2424 0.1809 0.064 Uiso calc R 1 1
H H15B 0.3602 0.3787 0.1949 0.064 Uiso calc R 1 1
C C16 0.27665(12) 0.2851(2) 0.24674(6) 0.0662(5) Uani d . 1 1
H H16A 0.2195 0.3651 0.2453 0.079 Uiso calc R 1 1
H H16B 0.2447 0.1808 0.2539 0.079 Uiso calc R 1 1
C C17 0.43388(14) 0.2128(2) 0.28202(5) 0.0632(4) Uani d . 1 1
H H17A 0.4040 0.1078 0.2898 0.076 Uiso calc R 1 1
H H17B 0.4846 0.2440 0.3045 0.076 Uiso calc R 1 1
C C18 0.49150(11) 0.19882(18) 0.23921(4) 0.0462(3) Uani d . 1 1
H H18A 0.5247 0.3021 0.2320 0.055 Uiso calc R 1 1
H H18B 0.5477 0.1176 0.2415 0.055 Uiso calc R 1 1
N N1 0.46563(10) 0.36867(15) 0.12143(4) 0.0526(3) Uani d . 1 1
N N2 0.41661(8) 0.15290(13) 0.20488(4) 0.0394(3) Uani d . 1 1
O O1 0.54495(8) -0.05833(15) 0.09246(4) 0.0655(3) Uani d . 1 1
O O2 0.35010(10) 0.32957(14) 0.27995(4) 0.0678(3) Uani d . 1 1

loop_
_atom_site_aniso_label
_atom_site_aniso_U_11
_atom_site_aniso_U_22
_atom_site_aniso_U_33
_atom_site_aniso_U_12
_atom_site_aniso_U_13
_atom_site_aniso_U_23
C1 0.0564(9) 0.0742(11) 0.0506(9) -0.0007(8) 0.0083(8) -0.0126(8)
C2 0.0842(13) 0.0925(14) 0.0470(10) -0.0019(11) 0.0067(9) -0.0220(9)
C3 0.0815(12) 0.0728(11) 0.0497(9) -0.0123(10) -0.0134(9) -0.0073(9)
C4 0.0567(9) 0.0784(12) 0.0607(10) -0.0166(9) -0.0049(8) -0.0085(9)
C5 0.0495(9) 0.0615(9) 0.0477(8) -0.0098(7) 0.0030(7) -0.0074(7)
C6 0.0473(7) 0.0366(7) 0.0399(7) -0.0009(6) 0.0012(6) 0.0008(6)
C7 0.0410(7) 0.0392(7) 0.0449(8) 0.0005(6) 0.0027(6) 0.0003(6)
C8 0.0379(7) 0.0446(7) 0.0461(8) -0.0049(6) 0.0040(6) -0.0039(6)
C9 0.0328(6) 0.0363(7) 0.0402(7) 0.0024(5) 0.0011(5) 0.0002(6)
C10 0.0376(7) 0.0382(7) 0.0346(6) -0.0004(5) 0.0020(5) -0.0025(5)
C11 0.0910(13) 0.0498(9) 0.0589(10) -0.0004(9) -0.0032(9) 0.0166(8)
C12 0.0926(13) 0.0549(10) 0.0559(10) -0.0279(10) 0.0183(9) 0.0017(8)
C13 0.0555(9) 0.0663(10) 0.0613(10) -0.0229(8) 0.0155(8) -0.0162(9)
C14 0.0389(7) 0.0512(8) 0.0456(8) -0.0027(6) 0.0030(6) -0.0067(7)
C15 0.0404(7) 0.0569(9) 0.0624(10) 0.0062(7) 0.0048(7) -0.0090(8)
C16 0.0500(9) 0.0641(10) 0.0844(12) -0.0057(8) 0.0237(9) -0.0198(9)
C17 0.0810(11) 0.0612(10) 0.0473(9) -0.0109(9) 0.0080(8) -0.0065(8)
C18 0.0483(8) 0.0451(8) 0.0453(8) -0.0029(7) -0.0002(6) -0.0014(6)
N1 0.0530(7) 0.0496(7) 0.0553(7) 0.0018(6) -0.0067(6) 0.0125(6)
N2 0.0355(5) 0.0409(6) 0.0419(6) -0.0012(5) 0.0040(5) -0.0024(5)
O1 0.0412(6) 0.0847(9) 0.0707(8) 0.0064(5) 0.0016(5) -0.0247(6)
O2 0.0733(7) 0.0648(7) 0.0654(7) -0.0114(6) 0.0215(6) -0.0235(6)

loop_
_atom_type_symbol
_atom_type_description
_atom_type_scat_dispersion_real
_atom_type_scat_dispersion_imag
_atom_type_scat_source
C C 0.0033 0.0016 'International Tables Vol C Tables 4.2.6.8 and 6.1.1.4'
H H 0.0000 0.0000 'International Tables Vol C Tables 4.2.6.8 and 6.1.1.4'
N N 0.0061 0.0033 'International Tables Vol C Tables 4.2.6.8 and 6.1.1.4'
O O 0.0106 0.0060 'International Tables Vol C Tables 4.2.6.8 and 6.1.1.4'

loop_
_geom_angle_atom_site_label_1
_geom_angle_atom_site_label_2
_geom_angle_atom_site_label_3
_geom_angle
C2 C1 C6 120.73(15)
C2 C1 H1 119.6
C6 C1 H1 119.6
C3 C2 C1 120.36(16)
C3 C2 H2 119.8
C1 C2 H2 119.8
C4 C3 C2 119.47(16)
C4 C3 H3 120.3
C2 C3 H3 120.3
C3 C4 C5 120.76(15)
C3 C4 H4 119.6
C5 C4 H4 119.6
C4 C5 C6 120.18(14)
C4 C5 H5 119.9
C6 C5 H5 119.9
C1 C6 C5 118.48(13)
C1 C6 C7 119.19(12)
C5 C6 C7 122.33(12)
O1 C7 C6 120.35(13)
O1 C7 C8 120.85(12)
C6 C7 C8 118.80(11)
C7 C8 C9 113.98(10)
C7 C8 H8A 108.8
C9 C8 H8A 108.8
C7 C8 H8B 108.8
C9 C8 H8B 108.8
H8A C8 H8B 107.7
N2 C9 C8 110.20(10)
N2 C9 C10 114.37(10)
C8 C9 C10 112.07(11)
N2 C9 H9 106.6
C8 C9 H9 106.6
C10 C9 H9 106.6
N1 C10 C14 121.74(13)
N1 C10 C9 116.80(11)
C14 C10 C9 121.45(12)
N1 C11 C12 124.40(17)
N1 C11 H11 117.8
C12 C11 H11 117.8
C13 C12 C11 118.42(15)
C13 C12 H12 120.8
C11 C12 H12 120.8
C12 C13 C14 118.55(15)
C12 C13 H13 120.7
C14 C13 H13 120.7
C13 C14 C10 119.99(15)
C13 C14 H14 120.0
C10 C14 H14 120.0
N2 C15 C16 109.39(13)
N2 C15 H15A 109.8
C16 C15 H15A 109.8
N2 C15 H15B 109.8
C16 C15 H15B 109.8
H15A C15 H15B 108.2
O2 C16 C15 111.65(12)
O2 C16 H16A 109.3
C15 C16 H16A 109.3
O2 C16 H16B 109.3
C15 C16 H16B 109.3
H16A C16 H16B 108.0
O2 C17 C18 111.37(13)
O2 C17 H17A 109.4
C18 C17 H17A 109.4
O2 C17 H17B 109.4
C18 C17 H17B 109.4
H17A C17 H17B 108.0
N2 C18 C17 110.24(12)
N2 C18 H18A 109.6
C17 C18 H18A 109.6
N2 C18 H18B 109.6
C17 C18 H18B 109.6
H18A C18 H18B 108.1
C10 N1 C11 116.89(13)
C18 N2 C15 108.87(11)
C18 N2 C9 112.48(10)
C15 N2 C9 115.74(11)
C16 O2 C17 109.40(12)

loop_
_geom_bond_atom_site_label_1
_geom_bond_atom_site_label_2
_geom_bond_distance
C1 C2 1.376(2)
C1 C6 1.380(2)
C1 H1 0.9300
C2 C3 1.368(3)
C2 H2 0.9300
C3 C4 1.366(2)
C3 H3 0.9300
C4 C5 1.377(2)
C4 H4 0.9300
C5 C6 1.3852(19)
C5 H5 0.9300
C6 C7 1.4878(19)
C7 O1 1.2159(15)
C7 C8 1.5039(19)
C8 C9 1.5146(18)
C8 H8A 0.9700
C8 H8B 0.9700
C9 N2 1.4741(16)
C9 C10 1.5157(18)
C9 H9 0.9800
C10 N1 1.3365(17)
C10 C14 1.3803(17)
C11 N1 1.338(2)
C11 C12 1.364(3)
C11 H11 0.9300
C12 C13 1.362(2)
C12 H12 0.9300
C13 C14 1.373(2)
C13 H13 0.9300
C14 H14 0.9300
C15 N2 1.4604(17)
C15 C16 1.508(2)
C15 H15A 0.9700
C15 H15B 0.9700
C16 O2 1.417(2)
C16 H16A 0.9700
C16 H16B 0.9700
C17 O2 1.419(2)
C17 C18 1.500(2)
C17 H17A 0.9700
C17 H17B 0.9700
C18 N2 1.4565(17)
C18 H18A 0.9700
C18 H18B 0.9700

loop_
_geom_hbond_atom_site_label_D
_geom_hbond_atom_site_label_H
_geom_hbond_atom_site_label_A
_geom_hbond_site_symmetry_A
_geom_hbond_distance_DH
_geom_hbond_distance_HA
_geom_hbond_distance_DA
_geom_hbond_angle_DHA
C2 H2 Cg2 5_565 0.93 2.90 3.780(6) 159

loop_
_geom_torsion_atom_site_label_1
_geom_torsion_atom_site_label_2
_geom_torsion_atom_site_label_3
_geom_torsion_atom_site_label_4
_geom_torsion
C6 C1 C2 C3 -0.8(3)
C1 C2 C3 C4 1.2(3)
C2 C3 C4 C5 -0.3(3)
C3 C4 C5 C6 -0.9(3)
C2 C1 C6 C5 -0.5(2)
C2 C1 C6 C7 179.11(16)
C4 C5 C6 C1 1.3(2)
C4 C5 C6 C7 -178.26(14)
C1 C6 C7 O1 -10.1(2)
C5 C6 C7 O1 169.48(15)
C1 C6 C7 C8 170.08(13)
C5 C6 C7 C8 -10.3(2)
O1 C7 C8 C9 5.6(2)
C6 C7 C8 C9 -174.59(11)
C7 C8 C9 N2 -162.92(11)
C7 C8 C9 C10 68.50(15)
N2 C9 C10 N1 -79.35(15)
C8 C9 C10 N1 47.00(15)
N2 C9 C10 C14 99.47(14)
C8 C9 C10 C14 -134.18(13)
N1 C11 C12 C13 0.0(3)
C11 C12 C13 C14 -1.1(2)
C12 C13 C14 C10 1.3(2)
N1 C10 C14 C13 -0.4(2)
C9 C10 C14 C13 -179.19(13)
N2 C15 C16 O2 59.10(17)
O2 C17 C18 N2 -58.71(16)
C14 C10 N1 C11 -0.6(2)
C9 C10 N1 C11 178.23(13)
C12 C11 N1 C10 0.8(3)
C17 C18 N2 C15 57.48(15)
C17 C18 N2 C9 -172.87(12)
C16 C15 N2 C18 -57.27(15)
C16 C15 N2 C9 174.89(11)
C8 C9 N2 C18 168.06(11)
C10 C9 N2 C18 -64.62(14)
C8 C9 N2 C15 -65.92(14)
C10 C9 N2 C15 61.40(14)
C15 C16 O2 C17 -58.86(18)
C18 C17 O2 C16 58.37(16)
